data_9013818
loop_
_publ_author_name
'Antao, S. M.'
'Hassan, I.'

_publ_section_title
;
 Nepheline: structure of three samples from the Bancroft area, Ontario,
 obtained using synchrotron high-resolution powder x-ray diffraction
 Sample: 2
;
_journal_name_full 'The Canadian Mineralogist'
_journal_page_first 69
_journal_page_last 80
_journal_paper_doi 10.3749/canmin.48.1.69
_journal_volume 48
_journal_year 2010
_chemical_compound_source 'Nephton, Bancroft area, Ontario, Canada'
_chemical_formula_sum 'Al4 K0.92 Na3 O16 Si4'
_chemical_name_mineral Nepheline
_space_group_IT_number 173
_symmetry_space_group_name_Hall 'P 6c'
_symmetry_space_group_name_H-M 'P 63'
_cell_angle_alpha 90
_cell_angle_beta 90
_cell_angle_gamma 120
_cell_length_a 10.00215
_cell_length_b 10.00215
_cell_length_c 8.38742
_cell_formula_units_Z 2
_cell_volume 726.684
_database_code_amcsd 0006319
_exptl_crystal_density_diffrn 2.656
_cod_original_formula_sum 'K.92 Na3 Al4 Si4 O16'
_cod_database_code 9013818

loop_
_space_group_symop_operation_xyz
x,y,z
x-y,x,1/2+z
-y,x-y,z
-x,-y,1/2+z
-x+y,-x,z
y,-x+y,1/2+z

loop_
_atom_site_label
_atom_site_fract_x
_atom_site_fract_y
_atom_site_fract_z
_atom_site_occupancy
_atom_site_U_iso_or_equiv
K1 0.00000 0.00000 0.99500 0.92000 0.02020
Na1 0.44424 0.99778 0.00190 1.00000 0.02620
Al1 0.66667 0.33333 0.18750 1.00000 0.01000
Al2 0.33320 0.09380 0.68420 1.00000 0.00938
Si1 0.66667 0.33333 0.79840 1.00000 0.01000
Si2 0.33370 0.09270 0.31040 1.00000 0.00938
O1 0.70730 0.33710 0.98740 0.33333 0.02800
O2 0.31590 0.02610 0.49950 1.00000 0.02450
O3 0.52360 0.17590 0.72230 1.00000 0.03130
O4 0.51120 0.16270 0.23900 1.00000 0.02250
O5 0.28610 0.22350 0.31400 1.00000 0.01360
O6 0.26510 0.22350 0.69380 1.00000 0.01590

loop_
_cod_related_entry_id
_cod_related_entry_database
_cod_related_entry_code
1 AMCSD 0006319
